data_4023300
loop_
_publ_author_name
'Yuan-Yuan Zhu'
'Chuang Li'
'Guang-Yu Li'
'Xi-Kui Jiang'
'Zhan-Ting Li'

_publ_section_title
;
 Hydrogen-Bonded Aryl Amide Macrocycles: Synthesis, Single-Crystal
 Structures, and Stacking Interactions with Fullerenes and Coronene
;
_journal_name_full 'Journal of Organic Chemistry'
_journal_page_first 1745
_journal_page_last 1751
_journal_paper_doi 10.1021/jo702046f
_journal_volume 73
_journal_year 2008
_chemical_formula_sum 'C51 H48 N6 O12'
_chemical_formula_weight 936.95
_chemical_name_systematic
; 
 ? 
;
_space_group_IT_number 2
_symmetry_cell_setting triclinic
_symmetry_space_group_name_Hall '-P 1'
_symmetry_space_group_name_H-M 'P -1'
_atom_sites_solution_hydrogens geom
_atom_sites_solution_primary direct
_atom_sites_solution_secondary difmap
_audit_creation_method SHELXL-97
_cell_angle_alpha 60.759(10)
_cell_angle_beta 85.196(12)
_cell_angle_gamma 87.987(11)
_cell_formula_units_Z 2
_cell_length_a 8.299(5)
_cell_length_b 17.925(10)
_cell_length_c 18.125(10)
_cell_measurement_reflns_used 925
_cell_measurement_temperature 293(2)
_cell_measurement_theta_max 40.039
_cell_measurement_theta_min 4.474
_cell_volume 2344(2)
_computing_cell_refinement 'Bruker SMART'
_computing_data_collection 'Bruker SMART'
_computing_data_reduction 'Bruker SHELXTL'
_computing_molecular_graphics 'Bruker SHELXTL'
_computing_publication_material 'Bruker SHELXTL'
_computing_structure_refinement 'SHELXL-97 (Sheldrick, 1997)'
_computing_structure_solution 'SHELXS-97 (Sheldrick, 1990)'
_diffrn_ambient_temperature 293(2)
_diffrn_measured_fraction_theta_full 0.984
_diffrn_measured_fraction_theta_max 0.984
_diffrn_measurement_device_type 'CCD area detector'
_diffrn_measurement_method 'phi and omega scans'
_diffrn_radiation_monochromator graphite
_diffrn_radiation_source 'fine-focus sealed tube'
_diffrn_radiation_type MoK\a
_diffrn_radiation_wavelength 0.71073
_diffrn_reflns_av_R_equivalents 0.1466
_diffrn_reflns_av_sigmaI/netI 0.2280
_diffrn_reflns_limit_h_max 9
_diffrn_reflns_limit_h_min -10
_diffrn_reflns_limit_k_max 21
_diffrn_reflns_limit_k_min -21
_diffrn_reflns_limit_l_max 21
_diffrn_reflns_limit_l_min -20
_diffrn_reflns_number 12385
_diffrn_reflns_theta_full 25.50
_diffrn_reflns_theta_max 25.50
_diffrn_reflns_theta_min 2.24
_exptl_absorpt_coefficient_mu 0.096
_exptl_absorpt_correction_T_max 1.00000
_exptl_absorpt_correction_T_min 0.67213
_exptl_absorpt_correction_type empirical
_exptl_crystal_colour colorless
_exptl_crystal_density_diffrn 1.327
_exptl_crystal_density_method 'not measured'
_exptl_crystal_description prismatic
_exptl_crystal_F_000 984
_exptl_crystal_size_max 0.127
_exptl_crystal_size_mid 0.067
_exptl_crystal_size_min 0.045
_refine_diff_density_max 0.418
_refine_diff_density_min -0.370
_refine_diff_density_rms 0.105
_refine_ls_extinction_coef 0.0017(6)
_refine_ls_extinction_expression Fc^*^=kFc[1+0.001xFc^2^\l^3^/sin(2\q)]^-1/4^
_refine_ls_extinction_method SHELXL
_refine_ls_goodness_of_fit_ref 0.838
_refine_ls_hydrogen_treatment constr
_refine_ls_matrix_type full
_refine_ls_number_parameters 632
_refine_ls_number_reflns 8582
_refine_ls_number_restraints 0
_refine_ls_restrained_S_all 0.838
_refine_ls_R_factor_all 0.2208
_refine_ls_R_factor_gt 0.0811
_refine_ls_shift/su_max 0.041
_refine_ls_shift/su_mean 0.010
_refine_ls_structure_factor_coef Fsqd
_refine_ls_weighting_details 'calc w=1/[\s^2^(Fo^2^)+(0.0976P)^2^+0.0000P] where P=(Fo^2^+2Fc^2^)/3'
_refine_ls_weighting_scheme calc
_refine_ls_wR_factor_gt 0.1821
_refine_ls_wR_factor_ref 0.2723
_reflns_number_gt 2707
_reflns_number_total 8582
_reflns_threshold_expression >2sigma(I)
_cod_data_source_file jo702046f-File002.cif
_cod_data_source_block cd26514
_cod_depositor_comments
;
The following automatic conversions were performed:
'_symmetry_cell_setting' value 'Triclinic' changed to 'triclinic'
according to '/home/saulius/struct/CIF-dictionaries/cif_core.dic'
dictionary named 'cif_core.dic' version 2.4.1 from 2010-06-29.

Automatic conversion script
Id: cif_fix_enum 1527 2010-12-29 10:47:43Z saulius 
;
_cod_database_code 4023300

loop_
_symmetry_equiv_pos_as_xyz
'x, y, z'
'-x, -y, -z'

loop_
_atom_site_label
_atom_site_type_symbol
_atom_site_fract_x
_atom_site_fract_y
_atom_site_fract_z
_atom_site_U_iso_or_equiv
_atom_site_adp_type
_atom_site_occupancy
_atom_site_symmetry_multiplicity
_atom_site_calc_flag
_atom_site_refinement_flags
_atom_site_disorder_assembly
_atom_site_disorder_group
O1 O 0.7103(6) 1.2129(3) -0.1107(3) 0.0620(14) Uani 1 1 d . . .
O2 O 0.7057(5) 1.1107(2) 0.1517(2) 0.0473(12) Uani 1 1 d . . .
O3 O 0.6668(8) 1.2779(3) 0.2443(3) 0.0877(19) Uani 1 1 d . . .
O4 O 0.7618(5) 0.9739(3) 0.3934(3) 0.0496(12) Uani 1 1 d . . .
O5 O 0.7239(7) 0.9041(3) 0.6909(3) 0.0851(18) Uani 1 1 d . . .
O6 O 0.7339(5) 0.7412(2) 0.5876(2) 0.0411(11) Uani 1 1 d . . .
O7 O 0.8276(8) 0.4817(3) 0.7561(3) 0.098(2) Uani 1 1 d . . .
O8 O 0.7740(5) 0.6320(2) 0.4527(2) 0.0449(12) Uani 1 1 d . . .
O9 O 0.7703(9) 0.4100(3) 0.3764(3) 0.109(2) Uani 1 1 d . . .
O10 O 0.7761(5) 0.6736(2) 0.2205(2) 0.0479(12) Uani 1 1 d . . .
O11 O 0.7513(11) 0.7557(3) -0.0389(3) 0.140(3) Uani 1 1 d . . .
O12 O 0.7267(5) 0.9204(2) 0.1109(2) 0.0424(11) Uani 1 1 d . . .
N1 N 0.7769(6) 1.0934(3) 0.0067(3) 0.0449(14) Uani 1 1 d . . .
H1 H 0.7875 1.0714 0.0602 0.054 Uiso 1 1 calc R . .
N2 N 0.7752(6) 1.1483(3) 0.2806(3) 0.0486(14) Uani 1 1 d . . .
H2 H 0.8011 1.1130 0.2623 0.058 Uiso 1 1 calc R . .
N3 N 0.7900(6) 0.9082(3) 0.5651(3) 0.0416(13) Uani 1 1 d . . .
H3 H 0.8042 0.8771 0.5410 0.050 Uiso 1 1 calc R . .
N4 N 0.7639(6) 0.5737(3) 0.6230(3) 0.0493(15) Uani 1 1 d . . .
H4 H 0.7561 0.6270 0.5865 0.059 Uiso 1 1 calc R . .
N5 N 0.7135(7) 0.5287(3) 0.3857(3) 0.0502(15) Uani 1 1 d . . .
H5 H 0.6997 0.5830 0.3567 0.060 Uiso 1 1 calc R . .
N6 N 0.7595(7) 0.8053(3) 0.0521(3) 0.0540(16) Uani 1 1 d . . .
H6 H 0.7494 0.7908 0.1050 0.065 Uiso 1 1 calc R . .
C1 C 0.7388(8) 1.1784(4) -0.0352(4) 0.0458(17) Uani 1 1 d . . .
C2 C 0.7407(8) 1.2287(4) 0.0086(4) 0.0468(17) Uani 1 1 d . . .
C3 C 0.7553(10) 1.3165(4) -0.0445(4) 0.069(2) Uani 1 1 d . . .
H3A H 0.7602 1.3383 -0.1029 0.082 Uiso 1 1 calc R . .
C4 C 0.7626(11) 1.3722(4) -0.0126(5) 0.080(3) Uani 1 1 d . . .
H4A H 0.7739 1.4307 -0.0492 0.096 Uiso 1 1 calc R . .
C5 C 0.7529(11) 1.3403(4) 0.0745(4) 0.083(3) Uani 1 1 d . . .
H5A H 0.7586 1.3777 0.0960 0.099 Uiso 1 1 calc R . .
C6 C 0.7346(9) 1.2519(4) 0.1309(4) 0.055(2) Uani 1 1 d . . .
C7 C 0.7294(8) 1.1980(4) 0.0965(4) 0.0456(17) Uani 1 1 d . . .
C8 C 0.7224(10) 1.2273(4) 0.2225(4) 0.060(2) Uani 1 1 d . . .
C9 C 0.7913(7) 1.1187(4) 0.3687(4) 0.0411(16) Uani 1 1 d . . .
C10 C 0.8186(7) 1.1748(4) 0.3982(4) 0.0439(16) Uani 1 1 d . . .
H10 H 0.8270 1.2333 0.3609 0.053 Uiso 1 1 calc R . .
C11 C 0.8333(7) 1.1430(4) 0.4838(4) 0.0380(15) Uani 1 1 d . . .
C12 C 0.8240(7) 1.0554(4) 0.5400(4) 0.0432(16) Uani 1 1 d . . .
H12 H 0.8359 1.0350 0.5973 0.052 Uiso 1 1 calc R . .
C13 C 0.7973(7) 0.9989(3) 0.5113(4) 0.0378(15) Uani 1 1 d . . .
C14 C 0.7800(7) 1.0307(4) 0.4246(4) 0.0383(15) Uani 1 1 d . . .
C15 C 0.7625(8) 0.8669(4) 0.6509(4) 0.0527(18) Uani 1 1 d . . .
C16 C 0.7935(8) 0.7718(4) 0.6985(4) 0.0462(17) Uani 1 1 d . . .
C17 C 0.8390(10) 0.7420(4) 0.7808(4) 0.067(2) Uani 1 1 d . . .
H17 H 0.8386 0.7793 0.8028 0.080 Uiso 1 1 calc R . .
C18 C 0.8846(11) 0.6580(5) 0.8299(4) 0.087(3) Uani 1 1 d . . .
H18 H 0.9217 0.6401 0.8830 0.104 Uiso 1 1 calc R . .
C19 C 0.8754(10) 0.6017(4) 0.8008(4) 0.070(2) Uani 1 1 d . . .
H19 H 0.9062 0.5453 0.8344 0.084 Uiso 1 1 calc R . .
C20 C 0.8198(8) 0.6270(4) 0.7202(4) 0.0460(17) Uani 1 1 d . . .
C21 C 0.7824(7) 0.7144(4) 0.6696(3) 0.0364(15) Uani 1 1 d . . .
C22 C 0.8060(9) 0.5552(4) 0.7010(4) 0.055(2) Uani 1 1 d . . .
C23 C 0.7314(7) 0.5144(4) 0.5955(4) 0.0393(15) Uani 1 1 d . . .
C24 C 0.6924(7) 0.4288(4) 0.6509(4) 0.0494(18) Uani 1 1 d . . .
H24 H 0.6915 0.4072 0.7092 0.059 Uiso 1 1 calc R . .
C25 C 0.6554(8) 0.3768(4) 0.6193(4) 0.0478(17) Uani 1 1 d . . .
C26 C 0.6619(8) 0.4074(4) 0.5311(4) 0.0518(19) Uani 1 1 d . . .
H26 H 0.6351 0.3717 0.5101 0.062 Uiso 1 1 calc R . .
C27 C 0.7096(7) 0.4932(3) 0.4749(4) 0.0406(16) Uani 1 1 d . . .
C28 C 0.7422(7) 0.5461(3) 0.5067(4) 0.0399(16) Uani 1 1 d . . .
C29 C 0.7368(10) 0.4854(4) 0.3413(4) 0.066(2) Uani 1 1 d . . .
C30 C 0.7061(9) 0.5326(4) 0.2468(4) 0.058(2) Uani 1 1 d . . .
C31 C 0.6479(10) 0.4817(4) 0.2179(5) 0.076(3) Uani 1 1 d . . .
H31 H 0.6267 0.4243 0.2561 0.092 Uiso 1 1 calc R . .
C32 C 0.6197(11) 0.5127(5) 0.1340(5) 0.080(3) Uani 1 1 d . . .
H32 H 0.5817 0.4772 0.1151 0.096 Uiso 1 1 calc R . .
C33 C 0.6500(10) 0.5987(4) 0.0787(5) 0.074(3) Uani 1 1 d . . .
H33 H 0.6337 0.6205 0.0217 0.089 Uiso 1 1 calc R . .
C34 C 0.7031(9) 0.6531(4) 0.1048(4) 0.057(2) Uani 1 1 d . . .
C35 C 0.7278(8) 0.6188(4) 0.1907(4) 0.0472(17) Uani 1 1 d . . .
C36 C 0.7408(11) 0.7420(4) 0.0333(5) 0.075(3) Uani 1 1 d . . .
C37 C 0.7940(8) 0.8935(4) -0.0060(4) 0.0428(16) Uani 1 1 d . . .
C38 C 0.8515(8) 0.9234(4) -0.0905(4) 0.0532(19) Uani 1 1 d . . .
H38 H 0.8674 0.8851 -0.1112 0.064 Uiso 1 1 calc R . .
C39 C 0.8852(9) 1.0103(4) -0.1441(4) 0.0524(19) Uani 1 1 d . . .
C40 C 0.8588(8) 1.0670(4) -0.1117(4) 0.0498(18) Uani 1 1 d . . .
H40 H 0.8804 1.1249 -0.1470 0.060 Uiso 1 1 calc R . .
C41 C 0.8006(7) 1.0380(4) -0.0274(3) 0.0381(15) Uani 1 1 d . . .
C42 C 0.7715(8) 0.9506(4) 0.0256(3) 0.0415(16) Uani 1 1 d . . .
C43 C 0.5404(9) 1.0891(5) 0.1699(5) 0.074(2) Uani 1 1 d . . .
H43A H 0.4910 1.1139 0.2026 0.110 Uiso 1 1 calc R . .
H43B H 0.5285 1.0280 0.2017 0.110 Uiso 1 1 calc R . .
H43C H 0.4889 1.1105 0.1179 0.110 Uiso 1 1 calc R . .
C44 C 0.5916(9) 0.9550(4) 0.3949(5) 0.072(2) Uani 1 1 d . . .
H44A H 0.5406 0.9363 0.4507 0.108 Uiso 1 1 calc R . .
H44B H 0.5833 0.9106 0.3802 0.108 Uiso 1 1 calc R . .
H44C H 0.5391 1.0055 0.3547 0.108 Uiso 1 1 calc R . .
C45 C 0.5560(9) 0.7459(5) 0.5858(5) 0.072(2) Uani 1 1 d . . .
H45A H 0.5089 0.6925 0.6285 0.108 Uiso 1 1 calc R . .
H45B H 0.5271 0.7574 0.5310 0.108 Uiso 1 1 calc R . .
H45C H 0.5166 0.7909 0.5966 0.108 Uiso 1 1 calc R . .
C46 C 0.9386(9) 0.6499(4) 0.4341(4) 0.065(2) Uani 1 1 d . . .
H46A H 0.9867 0.6406 0.4843 0.098 Uiso 1 1 calc R . .
H46B H 0.9546 0.7084 0.3909 0.098 Uiso 1 1 calc R . .
H46C H 0.9882 0.6130 0.4144 0.098 Uiso 1 1 calc R . .
C47 C 0.9441(8) 0.6826(5) 0.2198(5) 0.071(2) Uani 1 1 d . . .
H47A H 0.9900 0.6277 0.2552 0.107 Uiso 1 1 calc R . .
H47B H 0.9649 0.7209 0.2408 0.107 Uiso 1 1 calc R . .
H47C H 0.9921 0.7052 0.1629 0.107 Uiso 1 1 calc R . .
C48 C 0.5616(8) 0.9123(4) 0.1304(4) 0.061(2) Uani 1 1 d . . .
H48A H 0.5122 0.9674 0.1013 0.092 Uiso 1 1 calc R . .
H48B H 0.5392 0.8890 0.1905 0.092 Uiso 1 1 calc R . .
H48C H 0.5187 0.8747 0.1131 0.092 Uiso 1 1 calc R . .
C49 C 0.9488(11) 1.0422(5) -0.2359(4) 0.090(3) Uani 1 1 d . . .
H49A H 1.0193 1.0001 -0.2392 0.115 Uiso 1 1 calc R . .
H49B H 1.0075 1.0947 -0.2564 0.115 Uiso 1 1 calc R . .
H49C H 0.8597 1.0518 -0.2699 0.115 Uiso 1 1 calc R . .
C50 C 0.8638(9) 1.2032(4) 0.5173(4) 0.063(2) Uani 1 1 d . . .
H50A H 0.9729 1.1967 0.5333 0.095 Uiso 1 1 calc R . .
H50B H 0.7901 1.1901 0.5659 0.095 Uiso 1 1 calc R . .
H50C H 0.8477 1.2611 0.4740 0.095 Uiso 1 1 calc R . .
C51 C 0.6045(10) 0.2835(4) 0.6791(4) 0.073(2) Uani 1 1 d . . .
H51A H 0.6669 0.2469 0.6630 0.110 Uiso 1 1 calc R . .
H51B H 0.4917 0.2767 0.6754 0.110 Uiso 1 1 calc R . .
H51C H 0.6230 0.2686 0.7362 0.110 Uiso 1 1 calc R . .

loop_
_atom_site_aniso_label
_atom_site_aniso_U_11
_atom_site_aniso_U_22
_atom_site_aniso_U_33
_atom_site_aniso_U_23
_atom_site_aniso_U_13
_atom_site_aniso_U_12
O1 0.086(4) 0.047(3) 0.046(3) -0.015(2) -0.022(3) 0.010(3)
O2 0.069(3) 0.026(2) 0.034(2) -0.0050(19) 0.001(2) -0.008(2)
O3 0.160(6) 0.059(3) 0.050(3) -0.030(3) -0.040(3) 0.057(4)
O4 0.064(3) 0.040(2) 0.051(3) -0.026(2) -0.010(2) 0.008(2)
O5 0.140(5) 0.058(3) 0.046(3) -0.022(3) 0.024(3) 0.021(3)
O6 0.050(3) 0.033(2) 0.034(2) -0.0110(18) -0.008(2) 0.006(2)
O7 0.183(6) 0.034(3) 0.070(4) -0.011(3) -0.064(4) 0.022(3)
O8 0.046(3) 0.024(2) 0.051(3) -0.006(2) -0.011(2) 0.0008(19)
O9 0.224(8) 0.032(3) 0.053(3) -0.011(3) -0.003(4) 0.039(4)
O10 0.073(3) 0.032(2) 0.039(2) -0.017(2) -0.011(2) 0.002(2)
O11 0.323(11) 0.054(3) 0.041(3) -0.019(3) -0.026(5) -0.025(5)
O12 0.048(3) 0.039(2) 0.033(2) -0.0116(19) -0.001(2) -0.003(2)
N1 0.071(4) 0.033(3) 0.028(3) -0.012(2) -0.009(3) -0.003(3)
N2 0.075(4) 0.034(3) 0.033(3) -0.014(2) -0.008(3) 0.010(3)
N3 0.055(4) 0.035(3) 0.039(3) -0.023(2) -0.003(3) 0.012(3)
N4 0.065(4) 0.030(3) 0.044(3) -0.010(2) -0.013(3) 0.007(3)
N5 0.081(4) 0.025(3) 0.039(3) -0.012(2) -0.006(3) -0.001(3)
N6 0.094(5) 0.029(3) 0.031(3) -0.007(2) -0.014(3) 0.011(3)
C1 0.054(5) 0.034(4) 0.036(4) -0.006(3) -0.001(3) -0.009(3)
C2 0.071(5) 0.025(3) 0.039(4) -0.011(3) -0.005(3) 0.001(3)
C3 0.116(7) 0.038(4) 0.036(4) -0.006(3) -0.007(4) 0.012(4)
C4 0.150(8) 0.023(4) 0.056(5) -0.012(4) 0.002(5) -0.008(4)
C5 0.160(9) 0.035(4) 0.042(5) -0.009(3) -0.017(5) 0.009(5)
C6 0.102(6) 0.031(3) 0.036(4) -0.019(3) -0.012(4) 0.007(4)
C7 0.065(5) 0.029(3) 0.032(4) -0.006(3) -0.001(3) 0.000(3)
C8 0.090(6) 0.045(4) 0.042(4) -0.019(4) -0.013(4) 0.012(4)
C9 0.050(4) 0.040(4) 0.035(4) -0.019(3) -0.005(3) 0.002(3)
C10 0.049(4) 0.038(4) 0.038(4) -0.015(3) 0.002(3) 0.005(3)
C11 0.035(4) 0.039(4) 0.048(4) -0.027(3) -0.005(3) 0.003(3)
C12 0.042(4) 0.043(4) 0.044(4) -0.020(3) -0.010(3) 0.007(3)
C13 0.039(4) 0.028(3) 0.043(4) -0.016(3) 0.003(3) 0.002(3)
C14 0.038(4) 0.036(3) 0.038(4) -0.017(3) 0.001(3) 0.005(3)
C15 0.062(5) 0.056(4) 0.033(4) -0.020(3) 0.016(3) 0.008(4)
C16 0.067(5) 0.037(4) 0.031(4) -0.014(3) -0.003(3) 0.004(3)
C17 0.111(7) 0.052(4) 0.044(4) -0.029(4) -0.008(4) -0.003(4)
C18 0.163(9) 0.051(5) 0.039(4) -0.012(4) -0.036(5) -0.003(5)
C19 0.114(7) 0.038(4) 0.042(4) -0.004(3) -0.029(4) 0.005(4)
C20 0.060(5) 0.033(3) 0.040(4) -0.014(3) -0.007(3) -0.001(3)
C21 0.038(4) 0.033(3) 0.028(3) -0.009(3) 0.000(3) 0.003(3)
C22 0.071(5) 0.033(4) 0.052(4) -0.012(3) -0.017(4) 0.009(3)
C23 0.041(4) 0.029(3) 0.043(4) -0.014(3) -0.006(3) 0.003(3)
C24 0.047(4) 0.048(4) 0.045(4) -0.017(3) 0.001(3) -0.006(3)
C25 0.057(5) 0.035(4) 0.040(4) -0.008(3) -0.005(3) 0.005(3)
C26 0.064(5) 0.031(3) 0.051(4) -0.014(3) 0.001(4) -0.010(3)
C27 0.042(4) 0.027(3) 0.044(4) -0.010(3) -0.007(3) 0.004(3)
C28 0.041(4) 0.026(3) 0.043(4) -0.011(3) 0.003(3) 0.002(3)
C29 0.101(7) 0.037(4) 0.045(4) -0.009(4) 0.002(4) 0.000(4)
C30 0.085(6) 0.036(4) 0.051(4) -0.021(3) -0.005(4) 0.006(4)
C31 0.113(7) 0.040(4) 0.070(6) -0.023(4) 0.001(5) -0.017(4)
C32 0.120(8) 0.049(5) 0.082(6) -0.038(5) -0.016(5) -0.002(5)
C33 0.098(7) 0.058(5) 0.067(5) -0.028(4) -0.026(5) -0.004(5)
C34 0.080(6) 0.043(4) 0.059(5) -0.030(4) -0.028(4) 0.012(4)
C35 0.069(5) 0.029(3) 0.047(4) -0.020(3) -0.013(4) 0.003(3)
C36 0.145(8) 0.033(4) 0.045(5) -0.017(4) -0.025(5) 0.003(4)
C37 0.068(5) 0.034(3) 0.030(3) -0.018(3) -0.012(3) 0.005(3)
C38 0.082(6) 0.045(4) 0.041(4) -0.027(3) -0.005(4) 0.004(4)
C39 0.074(5) 0.048(4) 0.029(4) -0.014(3) -0.003(3) 0.001(4)
C40 0.078(5) 0.034(3) 0.032(4) -0.011(3) -0.005(3) -0.007(3)
C41 0.053(4) 0.035(3) 0.028(3) -0.016(3) -0.005(3) -0.001(3)
C42 0.056(5) 0.037(3) 0.020(3) -0.004(3) -0.008(3) 0.000(3)
C43 0.073(6) 0.069(5) 0.067(5) -0.025(4) 0.013(4) -0.024(5)
C44 0.083(6) 0.057(5) 0.074(5) -0.027(4) -0.029(5) -0.009(4)
C45 0.063(6) 0.066(5) 0.074(5) -0.022(4) -0.023(4) 0.009(4)
C46 0.074(6) 0.049(4) 0.065(5) -0.021(4) -0.002(4) -0.022(4)
C47 0.042(5) 0.070(5) 0.098(6) -0.037(5) -0.011(4) -0.010(4)
C48 0.062(5) 0.053(4) 0.056(5) -0.019(4) 0.012(4) -0.014(4)
C49 0.166(9) 0.060(5) 0.034(4) -0.019(4) 0.016(5) -0.002(6)
C50 0.086(6) 0.052(4) 0.064(5) -0.035(4) -0.024(4) 0.004(4)
C51 0.126(7) 0.027(4) 0.049(4) -0.006(3) 0.016(4) -0.025(4)

loop_
_atom_type_symbol
_atom_type_description
_atom_type_scat_dispersion_real
_atom_type_scat_dispersion_imag
_atom_type_scat_source
C C 0.0033 0.0016 'International Tables Vol C Tables 4.2.6.8 and 6.1.1.4'
H H 0.0000 0.0000 'International Tables Vol C Tables 4.2.6.8 and 6.1.1.4'
N N 0.0061 0.0033 'International Tables Vol C Tables 4.2.6.8 and 6.1.1.4'
O O 0.0106 0.0060 'International Tables Vol C Tables 4.2.6.8 and 6.1.1.4'

loop_
_geom_angle_atom_site_label_1
_geom_angle_atom_site_label_2
_geom_angle_atom_site_label_3
_geom_angle
_geom_angle_site_symmetry_1
_geom_angle_site_symmetry_3
_geom_angle_publ_flag
C7 O2 C43 111.6(5) . . ?
C14 O4 C44 111.3(5) . . ?
C21 O6 C45 111.8(5) . . ?
C28 O8 C46 112.5(5) . . ?
C47 O10 C35 115.6(5) . . ?
C48 O12 C42 113.7(4) . . ?
C1 N1 C41 127.5(5) . . ?
C1 N1 H1 116.3 . . ?
C41 N1 H1 116.2 . . ?
C8 N2 C9 126.6(6) . . ?
C8 N2 H2 116.7 . . ?
C9 N2 H2 116.7 . . ?
C15 N3 C13 125.7(5) . . ?
C15 N3 H3 117.2 . . ?
C13 N3 H3 117.1 . . ?
C22 N4 C23 126.8(5) . . ?
C22 N4 H4 116.6 . . ?
C23 N4 H4 116.6 . . ?
C29 N5 C27 126.5(5) . . ?
C29 N5 H5 116.7 . . ?
C27 N5 H5 116.7 . . ?
C36 N6 C37 127.4(6) . . ?
C36 N6 H6 116.3 . . ?
C37 N6 H6 116.3 . . ?
O1 C1 N1 119.8(6) . . ?
O1 C1 C2 120.5(6) . . ?
N1 C1 C2 119.6(5) . . ?
C3 C2 C7 117.8(6) . . ?
C3 C2 C1 114.9(6) . . ?
C7 C2 C1 127.3(5) . . ?
C4 C3 C2 121.6(6) . . ?
C4 C3 H3A 119.2 . . ?
C2 C3 H3A 119.2 . . ?
C5 C4 C3 119.5(6) . . ?
C5 C4 H4A 120.2 . . ?
C3 C4 H4A 120.3 . . ?
C4 C5 C6 121.0(7) . . ?
C4 C5 H5A 119.5 . . ?
C6 C5 H5A 119.5 . . ?
C5 C6 C7 117.8(6) . . ?
C5 C6 C8 114.9(6) . . ?
C7 C6 C8 127.3(6) . . ?
C6 C7 O2 118.3(5) . . ?
C6 C7 C2 122.3(5) . . ?
O2 C7 C2 119.4(6) . . ?
O3 C8 N2 121.2(6) . . ?
O3 C8 C6 119.4(6) . . ?
N2 C8 C6 119.4(7) . . ?
C10 C9 C14 120.5(5) . . ?
C10 C9 N2 121.4(5) . . ?
C14 C9 N2 118.1(5) . . ?
C9 C10 C11 119.2(5) . . ?
C9 C10 H10 120.4 . . ?
C11 C10 H10 120.4 . . ?
C10 C11 C12 120.9(6) . . ?
C10 C11 C50 120.1(5) . . ?
C12 C11 C50 119.0(5) . . ?
C13 C12 C11 120.4(6) . . ?
C13 C12 H12 119.8 . . ?
C11 C12 H12 119.8 . . ?
C12 C13 C14 119.1(5) . . ?
C12 C13 N3 123.4(5) . . ?
C14 C13 N3 117.5(5) . . ?
C9 C14 O4 120.0(5) . . ?
C9 C14 C13 119.9(6) . . ?
O4 C14 C13 120.0(5) . . ?
O5 C15 N3 122.7(6) . . ?
O5 C15 C16 119.2(6) . . ?
N3 C15 C16 117.9(6) . . ?
C21 C16 C17 118.7(6) . . ?
C21 C16 C15 127.4(5) . . ?
C17 C16 C15 113.9(6) . . ?
C18 C17 C16 120.9(7) . . ?
C18 C17 H17 119.5 . . ?
C16 C17 H17 119.5 . . ?
C19 C18 C17 120.1(7) . . ?
C19 C18 H18 120.0 . . ?
C17 C18 H18 120.0 . . ?
C18 C19 C20 121.4(6) . . ?
C18 C19 H19 119.3 . . ?
C20 C19 H19 119.3 . . ?
C21 C20 C19 117.2(6) . . ?
C21 C20 C22 128.7(5) . . ?
C19 C20 C22 114.1(5) . . ?
C16 C21 O6 120.6(5) . . ?
C16 C21 C20 121.6(5) . . ?
O6 C21 C20 117.8(5) . . ?
O7 C22 N4 121.7(7) . . ?
O7 C22 C20 119.7(6) . . ?
N4 C22 C20 118.6(5) . . ?
C24 C23 C28 120.2(6) . . ?
C24 C23 N4 123.3(6) . . ?
C28 C23 N4 116.5(5) . . ?
C25 C24 C23 119.7(6) . . ?
C25 C24 H24 120.2 . . ?
C23 C24 H24 120.2 . . ?
C24 C25 C26 121.1(6) . . ?
C24 C25 C51 120.6(6) . . ?
C26 C25 C51 118.3(6) . . ?
C25 C26 C27 119.2(6) . . ?
C25 C26 H26 120.4 . . ?
C27 C26 H26 120.4 . . ?
C28 C27 C26 119.7(6) . . ?
C28 C27 N5 118.1(5) . . ?
C26 C27 N5 122.0(6) . . ?
C27 C28 O8 120.4(5) . . ?
C27 C28 C23 120.1(5) . . ?
O8 C28 C23 119.3(5) . . ?
O9 C29 N5 121.1(7) . . ?
O9 C29 C30 120.5(7) . . ?
N5 C29 C30 118.2(6) . . ?
C31 C30 C35 118.5(6) . . ?
C31 C30 C29 114.4(6) . . ?
C35 C30 C29 127.1(6) . . ?
C30 C31 C32 122.2(7) . . ?
C30 C31 H31 118.9 . . ?
C32 C31 H31 118.9 . . ?
C31 C32 C33 117.6(7) . . ?
C31 C32 H32 121.2 . . ?
C33 C32 H32 121.2 . . ?
C34 C33 C32 122.6(7) . . ?
C34 C33 H33 118.7 . . ?
C32 C33 H33 118.7 . . ?
C33 C34 C35 117.7(6) . . ?
C33 C34 C36 113.7(6) . . ?
C35 C34 C36 128.4(6) . . ?
C30 C35 C34 121.3(6) . . ?
C30 C35 O10 119.5(6) . . ?
C34 C35 O10 119.2(5) . . ?
O11 C36 N6 121.4(6) . . ?
O11 C36 C34 119.9(7) . . ?
N6 C36 C34 118.6(6) . . ?
C42 C37 C38 119.9(5) . . ?
C42 C37 N6 117.1(5) . . ?
C38 C37 N6 123.0(6) . . ?
C39 C38 C37 120.5(6) . . ?
C39 C38 H38 119.7 . . ?
C37 C38 H38 119.7 . . ?
C38 C39 C40 118.7(6) . . ?
C38 C39 C49 120.2(7) . . ?
C40 C39 C49 121.1(6) . . ?
C41 C40 C39 121.3(5) . . ?
C41 C40 H40 119.4 . . ?
C39 C40 H40 119.3 . . ?
C42 C41 C40 118.9(6) . . ?
C42 C41 N1 118.9(5) . . ?
C40 C41 N1 122.2(5) . . ?
O12 C42 C37 120.1(5) . . ?
O12 C42 C41 119.3(6) . . ?
C37 C42 C41 120.6(6) . . ?
O2 C43 H43A 109.5 . . ?
O2 C43 H43B 109.5 . . ?
H43A C43 H43B 109.5 . . ?
O2 C43 H43C 109.5 . . ?
H43A C43 H43C 109.5 . . ?
H43B C43 H43C 109.5 . . ?
O4 C44 H44A 109.5 . . ?
O4 C44 H44B 109.5 . . ?
H44A C44 H44B 109.5 . . ?
O4 C44 H44C 109.5 . . ?
H44A C44 H44C 109.5 . . ?
H44B C44 H44C 109.5 . . ?
O6 C45 H45A 109.5 . . ?
O6 C45 H45B 109.5 . . ?
H45A C45 H45B 109.5 . . ?
O6 C45 H45C 109.5 . . ?
H45A C45 H45C 109.5 . . ?
H45B C45 H45C 109.5 . . ?
O8 C46 H46A 109.5 . . ?
O8 C46 H46B 109.5 . . ?
H46A C46 H46B 109.5 . . ?
O8 C46 H46C 109.5 . . ?
H46A C46 H46C 109.5 . . ?
H46B C46 H46C 109.5 . . ?
O10 C47 H47A 109.5 . . ?
O10 C47 H47B 109.5 . . ?
H47A C47 H47B 109.5 . . ?
O10 C47 H47C 109.5 . . ?
H47A C47 H47C 109.5 . . ?
H47B C47 H47C 109.5 . . ?
O12 C48 H48A 109.5 . . ?
O12 C48 H48B 109.5 . . ?
H48A C48 H48B 109.5 . . ?
O12 C48 H48C 109.5 . . ?
H48A C48 H48C 109.5 . . ?
H48B C48 H48C 109.5 . . ?
C39 C49 H49A 109.5 . . ?
C39 C49 H49B 109.5 . . ?
H49A C49 H49B 109.5 . . ?
C39 C49 H49C 109.5 . . ?
H49A C49 H49C 109.5 . . ?
H49B C49 H49C 109.5 . . ?
C11 C50 H50A 109.5 . . ?
C11 C50 H50B 109.5 . . ?
H50A C50 H50B 109.5 . . ?
C11 C50 H50C 109.5 . . ?
H50A C50 H50C 109.5 . . ?
H50B C50 H50C 109.5 . . ?
C25 C51 H51A 109.5 . . ?
C25 C51 H51B 109.5 . . ?
H51A C51 H51B 109.5 . . ?
C25 C51 H51C 109.5 . . ?
H51A C51 H51C 109.5 . . ?
H51B C51 H51C 109.5 . . ?

loop_
_geom_bond_atom_site_label_1
_geom_bond_atom_site_label_2
_geom_bond_distance
_geom_bond_site_symmetry_2
_geom_bond_publ_flag
O1 C1 1.237(6) . ?
O2 C7 1.396(7) . ?
O2 C43 1.406(8) . ?
O3 C8 1.217(8) . ?
O4 C14 1.402(7) . ?
O4 C44 1.460(8) . ?
O5 C15 1.221(7) . ?
O6 C21 1.411(6) . ?
O6 C45 1.478(7) . ?
O7 C22 1.222(7) . ?
O8 C28 1.383(6) . ?
O8 C46 1.389(7) . ?
O9 C29 1.214(8) . ?
O10 C47 1.408(7) . ?
O10 C35 1.413(7) . ?
O11 C36 1.203(8) . ?
O12 C48 1.380(7) . ?
O12 C42 1.388(6) . ?
N1 C1 1.368(7) . ?
N1 C41 1.405(7) . ?
N1 H1 0.8600 . ?
N2 C8 1.373(8) . ?
N2 C9 1.432(7) . ?
N2 H2 0.8600 . ?
N3 C15 1.360(7) . ?
N3 C13 1.430(7) . ?
N3 H3 0.8600 . ?
N4 C22 1.358(7) . ?
N4 C23 1.419(7) . ?
N4 H4 0.8600 . ?
N5 C29 1.365(9) . ?
N5 C27 1.416(7) . ?
N5 H5 0.8600 . ?
N6 C36 1.351(8) . ?
N6 C37 1.431(7) . ?
N6 H6 0.8600 . ?
C1 C2 1.465(8) . ?
C2 C3 1.390(8) . ?
C2 C7 1.404(8) . ?
C3 C4 1.382(9) . ?
C3 H3A 0.9300 . ?
C4 C5 1.387(9) . ?
C4 H4A 0.9300 . ?
C5 C6 1.409(9) . ?
C5 H5A 0.9300 . ?
C6 C7 1.386(8) . ?
C6 C8 1.491(9) . ?
C9 C10 1.382(8) . ?
C9 C14 1.399(8) . ?
C10 C11 1.382(7) . ?
C10 H10 0.9300 . ?
C11 C12 1.394(8) . ?
C11 C50 1.511(8) . ?
C12 C13 1.377(8) . ?
C12 H12 0.9300 . ?
C13 C14 1.404(8) . ?
C15 C16 1.512(8) . ?
C16 C21 1.372(8) . ?
C16 C17 1.399(8) . ?
C17 C18 1.383(9) . ?
C17 H17 0.9300 . ?
C18 C19 1.355(9) . ?
C18 H18 0.9300 . ?
C19 C20 1.415(8) . ?
C19 H19 0.9300 . ?
C20 C21 1.415(8) . ?
C20 C22 1.498(8) . ?
C23 C24 1.394(8) . ?
C23 C28 1.416(8) . ?
C24 C25 1.366(8) . ?
C24 H24 0.9300 . ?
C25 C26 1.410(8) . ?
C25 C51 1.534(8) . ?
C26 C27 1.415(8) . ?
C26 H26 0.9300 . ?
C27 C28 1.373(8) . ?
C29 C30 1.535(9) . ?
C30 C31 1.373(9) . ?
C30 C35 1.381(8) . ?
C31 C32 1.379(9) . ?
C31 H31 0.9300 . ?
C32 C33 1.386(9) . ?
C32 H32 0.9300 . ?
C33 C34 1.371(9) . ?
C33 H33 0.9300 . ?
C34 C35 1.398(8) . ?
C34 C36 1.506(9) . ?
C37 C42 1.396(8) . ?
C37 C38 1.398(8) . ?
C38 C39 1.399(8) . ?
C38 H38 0.9300 . ?
C39 C40 1.404(8) . ?
C39 C49 1.521(8) . ?
C40 C41 1.399(8) . ?
C40 H40 0.9300 . ?
C41 C42 1.397(8) . ?
C43 H43A 0.9600 . ?
C43 H43B 0.9600 . ?
C43 H43C 0.9600 . ?
C44 H44A 0.9600 . ?
C44 H44B 0.9600 . ?
C44 H44C 0.9600 . ?
C45 H45A 0.9600 . ?
C45 H45B 0.9600 . ?
C45 H45C 0.9600 . ?
C46 H46A 0.9600 . ?
C46 H46B 0.9600 . ?
C46 H46C 0.9600 . ?
C47 H47A 0.9600 . ?
C47 H47B 0.9600 . ?
C47 H47C 0.9600 . ?
C48 H48A 0.9600 . ?
C48 H48B 0.9600 . ?
C48 H48C 0.9600 . ?
C49 H49A 0.9600 . ?
C49 H49B 0.9600 . ?
C49 H49C 0.9600 . ?
C50 H50A 0.9600 . ?
C50 H50B 0.9600 . ?
C50 H50C 0.9600 . ?
C51 H51A 0.9600 . ?
C51 H51B 0.9600 . ?
C51 H51C 0.9600 . ?

loop_
_geom_hbond_atom_site_label_D
_geom_hbond_atom_site_label_H
_geom_hbond_atom_site_label_A
_geom_hbond_distance_DH
_geom_hbond_distance_HA
_geom_hbond_distance_DA
_geom_hbond_angle_DHA
_geom_hbond_site_symmetry_A
N1 H1 O12 0.86 2.45 2.756(6) 101.6 .
N6 H6 O12 0.86 2.38 2.745(7) 106.2 .
N6 H6 O10 0.86 2.14 2.813(6) 134.4 .
N5 H5 O10 0.86 2.24 2.867(6) 129.5 .
N4 H4 O6 0.86 2.06 2.753(6) 137.3 .
N3 H3 O6 0.86 2.23 2.866(6) 130.2 .
N2 H2 O2 0.86 2.24 2.836(6) 126.8 .
N1 H1 O2 0.86 2.15 2.805(6) 132.5 .
N5 H5 O8 0.86 2.43 2.741(7) 102.3 .
N4 H4 O8 0.86 2.38 2.728(7) 105.0 .
N3 H3 O4 0.86 2.42 2.765(6) 104.4 .
N2 H2 O4 0.86 2.47 2.776(6) 101.6 .

loop_
_geom_torsion_atom_site_label_1
_geom_torsion_atom_site_label_2
_geom_torsion_atom_site_label_3
_geom_torsion_atom_site_label_4
_geom_torsion
_geom_torsion_site_symmetry_1
_geom_torsion_site_symmetry_2
_geom_torsion_site_symmetry_3
_geom_torsion_site_symmetry_4
_geom_torsion_publ_flag
C41 N1 C1 O1 5.2(10) . . . . ?
C41 N1 C1 C2 -171.6(6) . . . . ?
O1 C1 C2 C3 -17.6(10) . . . . ?
N1 C1 C2 C3 159.1(6) . . . . ?
O1 C1 C2 C7 162.3(7) . . . . ?
N1 C1 C2 C7 -21.0(11) . . . . ?
C7 C2 C3 C4 1.6(12) . . . . ?
C1 C2 C3 C4 -178.5(7) . . . . ?
C2 C3 C4 C5 -0.9(14) . . . . ?
C3 C4 C5 C6 -0.5(14) . . . . ?
C4 C5 C6 C7 1.1(13) . . . . ?
C4 C5 C6 C8 -178.7(8) . . . . ?
C5 C6 C7 O2 -177.8(7) . . . . ?
C8 C6 C7 O2 1.9(11) . . . . ?
C5 C6 C7 C2 -0.4(11) . . . . ?
C8 C6 C7 C2 179.4(7) . . . . ?
C43 O2 C7 C6 88.9(7) . . . . ?
C43 O2 C7 C2 -88.7(8) . . . . ?
C3 C2 C7 C6 -1.0(11) . . . . ?
C1 C2 C7 C6 179.1(7) . . . . ?
C3 C2 C7 O2 176.5(6) . . . . ?
C1 C2 C7 O2 -3.4(11) . . . . ?
C9 N2 C8 O3 -8.0(12) . . . . ?
C9 N2 C8 C6 171.5(6) . . . . ?
C5 C6 C8 O3 28.4(11) . . . . ?
C7 C6 C8 O3 -151.4(8) . . . . ?
C5 C6 C8 N2 -151.2(7) . . . . ?
C7 C6 C8 N2 29.0(12) . . . . ?
C8 N2 C9 C10 -26.9(10) . . . . ?
C8 N2 C9 C14 153.6(7) . . . . ?
C14 C9 C10 C11 -0.5(9) . . . . ?
N2 C9 C10 C11 180.0(6) . . . . ?
C9 C10 C11 C12 1.2(9) . . . . ?
C9 C10 C11 C50 179.8(6) . . . . ?
C10 C11 C12 C13 -1.0(10) . . . . ?
C50 C11 C12 C13 -179.6(6) . . . . ?
C11 C12 C13 C14 0.1(9) . . . . ?
C11 C12 C13 N3 178.6(6) . . . . ?
C15 N3 C13 C12 19.5(10) . . . . ?
C15 N3 C13 C14 -162.0(6) . . . . ?
C10 C9 C14 O4 -176.2(5) . . . . ?
N2 C9 C14 O4 3.3(9) . . . . ?
C10 C9 C14 C13 -0.4(10) . . . . ?
N2 C9 C14 C13 179.1(6) . . . . ?
C44 O4 C14 C9 -93.3(7) . . . . ?
C44 O4 C14 C13 90.8(6) . . . . ?
C12 C13 C14 C9 0.6(9) . . . . ?
N3 C13 C14 C9 -177.9(6) . . . . ?
C12 C13 C14 O4 176.4(5) . . . . ?
N3 C13 C14 O4 -2.1(8) . . . . ?
C13 N3 C15 O5 8.0(11) . . . . ?
C13 N3 C15 C16 -167.4(6) . . . . ?
O5 C15 C16 C21 155.5(7) . . . . ?
N3 C15 C16 C21 -29.0(10) . . . . ?
O5 C15 C16 C17 -24.9(10) . . . . ?
N3 C15 C16 C17 150.7(7) . . . . ?
C21 C16 C17 C18 5.2(11) . . . . ?
C15 C16 C17 C18 -174.5(8) . . . . ?
C16 C17 C18 C19 -4.4(14) . . . . ?
C17 C18 C19 C20 0.1(13) . . . . ?
C18 C19 C20 C21 3.2(11) . . . . ?
C18 C19 C20 C22 -175.7(8) . . . . ?
C17 C16 C21 O6 178.8(6) . . . . ?
C15 C16 C21 O6 -1.6(10) . . . . ?
C17 C16 C21 C20 -1.7(10) . . . . ?
C15 C16 C21 C20 178.0(6) . . . . ?
C45 O6 C21 C16 -82.8(7) . . . . ?
C45 O6 C21 C20 97.6(7) . . . . ?
C19 C20 C21 C16 -2.4(10) . . . . ?
C22 C20 C21 C16 176.4(7) . . . . ?
C19 C20 C21 O6 177.2(6) . . . . ?
C22 C20 C21 O6 -4.1(10) . . . . ?
C23 N4 C22 O7 3.5(12) . . . . ?
C23 N4 C22 C20 -174.3(6) . . . . ?
C21 C20 C22 O7 -172.3(7) . . . . ?
C19 C20 C22 O7 6.5(10) . . . . ?
C21 C20 C22 N4 5.5(11) . . . . ?
C19 C20 C22 N4 -175.7(7) . . . . ?
C22 N4 C23 C24 19.4(10) . . . . ?
C22 N4 C23 C28 -159.9(6) . . . . ?
C28 C23 C24 C25 -3.8(10) . . . . ?
N4 C23 C24 C25 176.9(6) . . . . ?
C23 C24 C25 C26 2.4(10) . . . . ?
C23 C24 C25 C51 -177.2(6) . . . . ?
C24 C25 C26 C27 0.9(10) . . . . ?
C51 C25 C26 C27 -179.6(6) . . . . ?
C25 C26 C27 C28 -2.7(10) . . . . ?
C25 C26 C27 N5 -177.9(6) . . . . ?
C29 N5 C27 C28 157.2(7) . . . . ?
C29 N5 C27 C26 -27.5(11) . . . . ?
C26 C27 C28 O8 -173.8(6) . . . . ?
N5 C27 C28 O8 1.5(9) . . . . ?
C26 C27 C28 C23 1.3(9) . . . . ?
N5 C27 C28 C23 176.7(6) . . . . ?
C46 O8 C28 C27 -95.7(7) . . . . ?
C46 O8 C28 C23 89.1(7) . . . . ?
C24 C23 C28 C27 1.9(9) . . . . ?
N4 C23 C28 C27 -178.7(6) . . . . ?
C24 C23 C28 O8 177.1(6) . . . . ?
N4 C23 C28 O8 -3.5(8) . . . . ?
C27 N5 C29 O9 -6.1(13) . . . . ?
C27 N5 C29 C30 169.0(6) . . . . ?
O9 C29 C30 C31 28.1(12) . . . . ?
N5 C29 C30 C31 -147.0(7) . . . . ?
O9 C29 C30 C35 -153.3(9) . . . . ?
N5 C29 C30 C35 31.7(12) . . . . ?
C35 C30 C31 C32 3.9(13) . . . . ?
C29 C30 C31 C32 -177.3(8) . . . . ?
C30 C31 C32 C33 -1.0(14) . . . . ?
C31 C32 C33 C34 -1.3(14) . . . . ?
C32 C33 C34 C35 0.5(13) . . . . ?
C32 C33 C34 C36 175.4(8) . . . . ?
C31 C30 C35 C34 -4.7(12) . . . . ?
C29 C30 C35 C34 176.6(7) . . . . ?
C31 C30 C35 O10 175.3(7) . . . . ?
C29 C30 C35 O10 -3.3(12) . . . . ?
C33 C34 C35 C30 2.6(11) . . . . ?
C36 C34 C35 C30 -171.5(8) . . . . ?
C33 C34 C35 O10 -177.4(7) . . . . ?
C36 C34 C35 O10 8.5(12) . . . . ?
C47 O10 C35 C30 88.8(8) . . . . ?
C47 O10 C35 C34 -91.2(7) . . . . ?
C37 N6 C36 O11 -0.6(14) . . . . ?
C37 N6 C36 C34 -179.4(6) . . . . ?
C33 C34 C36 O11 -13.2(13) . . . . ?
C35 C34 C36 O11 161.1(9) . . . . ?
C33 C34 C36 N6 165.7(7) . . . . ?
C35 C34 C36 N6 -20.1(13) . . . . ?
C36 N6 C37 C42 165.6(7) . . . . ?
C36 N6 C37 C38 -15.8(11) . . . . ?
C42 C37 C38 C39 -0.6(10) . . . . ?
N6 C37 C38 C39 -179.2(6) . . . . ?
C37 C38 C39 C40 -0.6(10) . . . . ?
C37 C38 C39 C49 179.6(6) . . . . ?
C38 C39 C40 C41 0.3(10) . . . . ?
C49 C39 C40 C41 -179.9(7) . . . . ?
C39 C40 C41 C42 1.3(9) . . . . ?
C39 C40 C41 N1 178.5(6) . . . . ?
C1 N1 C41 C42 -153.4(6) . . . . ?
C1 N1 C41 C40 29.4(10) . . . . ?
C48 O12 C42 C37 -87.6(7) . . . . ?
C48 O12 C42 C41 95.2(7) . . . . ?
C38 C37 C42 O12 -175.0(5) . . . . ?
N6 C37 C42 O12 3.7(9) . . . . ?
C38 C37 C42 C41 2.2(9) . . . . ?
N6 C37 C42 C41 -179.1(6) . . . . ?
C40 C41 C42 O12 174.7(5) . . . . ?
N1 C41 C42 O12 -2.7(9) . . . . ?
C40 C41 C42 C37 -2.5(9) . . . . ?
N1 C41 C42 C37 -179.9(5) . . . . ?

loop_
_cod_related_entry_id
_cod_related_entry_database
_cod_related_entry_code
1 ChemSpider 30658643
